data_1542655
loop_
_publ_author_name
'Zhao, Hong-Wu'
'Li, Bo'
'Pang, Hai-Liang'
'Tian, Ting'
'Chen, Xiao-Qin'
'Song, Xiu-Qing'
'Meng, Wei'
'Yang, Zhao'
'Zhao, Yu-Di'
'Liu, Yue-Yang'

_publ_section_title
;
 Diastereoselective 1,3-Dipolar Cycloadditions of N,N'-Cyclic Azomethine
 Imines with Iminooxindoles for Access to Oxindole Spiro-N,N-bicyclic
 Heterocycles.
;
_journal_issue 4
_journal_name_full 'Organic letters'
_journal_page_first 848
_journal_page_last 851
_journal_paper_doi 10.1021/acs.orglett.6b00139
_journal_volume 18
_journal_year 2016
_chemical_formula_sum 'C24 H26 N4 O4'
_chemical_formula_weight 434.49
_chemical_name_systematic
; 
 ? 
;
_space_group_IT_number 2
_symmetry_cell_setting triclinic
_symmetry_space_group_name_Hall '-P 1'
_symmetry_space_group_name_H-M 'P -1'
_atom_sites_solution_hydrogens geom
_atom_sites_solution_primary direct
_atom_sites_solution_secondary difmap
_audit_creation_method SHELXL-97
_cell_angle_alpha 105.483(5)
_cell_angle_beta 98.771(2)
_cell_angle_gamma 111.440(4)
_cell_formula_units_Z 2
_cell_length_a 9.715(3)
_cell_length_b 10.003(3)
_cell_length_c 13.038(3)
_cell_measurement_reflns_used 2960
_cell_measurement_temperature 113(2)
_cell_measurement_theta_max 27.5
_cell_measurement_theta_min 3.1
_cell_volume 1091.5(5)
_computing_cell_refinement 'CrystalClear-SM Expert 2.1 b42'
_computing_data_collection 'CrystalClear-SM Expert 2.1 b42 (Rigaku, 2015)'
_computing_data_reduction 'CrystalClear-SM Expert 2.1 b42'
_computing_molecular_graphics 'CrystalStructure 4.1'
_computing_publication_material 'CrystalStructure 4.1 (Rigaku, 2014)'
_computing_structure_refinement 'SHELXL-97 (Sheldrick, 1997)'
_computing_structure_solution 'SHELXS-97 (Sheldrick, 1990)'
_diffrn_ambient_temperature 113(2)
_diffrn_detector_area_resol_mean 5.814
_diffrn_measured_fraction_theta_full 0.976
_diffrn_measured_fraction_theta_max 0.976
_diffrn_measurement_device_type 'Rigaku XtaLAB P200'
_diffrn_measurement_method '\w and \f scans'
_diffrn_radiation_monochromator multilayer
_diffrn_radiation_source 'rotating anode'
_diffrn_radiation_type MoK\a
_diffrn_radiation_wavelength 0.71073
_diffrn_reflns_av_R_equivalents 0.0550
_diffrn_reflns_av_sigmaI/netI 0.0566
_diffrn_reflns_limit_h_max 12
_diffrn_reflns_limit_h_min -12
_diffrn_reflns_limit_k_max 13
_diffrn_reflns_limit_k_min -12
_diffrn_reflns_limit_l_max 16
_diffrn_reflns_limit_l_min -16
_diffrn_reflns_number 13911
_diffrn_reflns_theta_full 27.55
_diffrn_reflns_theta_max 27.55
_diffrn_reflns_theta_min 3.11
_diffrn_standards_decay_% 0
_diffrn_standards_interval_count 0
_diffrn_standards_interval_time 0
_diffrn_standards_number 0
_exptl_absorpt_coefficient_mu 0.092
_exptl_absorpt_correction_T_max 0.9891
_exptl_absorpt_correction_T_min 0.9819
_exptl_absorpt_correction_type multi-scan
_exptl_absorpt_process_details 'REQAB (Rigaku, 1998)'
_exptl_crystal_colour Colorless
_exptl_crystal_density_diffrn 1.322
_exptl_crystal_density_method 'not measured'
_exptl_crystal_description Prism
_exptl_crystal_F_000 460
_exptl_crystal_size_max 0.20
_exptl_crystal_size_mid 0.18
_exptl_crystal_size_min 0.12
_refine_diff_density_max 0.254
_refine_diff_density_min -0.238
_refine_diff_density_rms 0.048
_refine_ls_extinction_method none
_refine_ls_goodness_of_fit_ref 1.004
_refine_ls_hydrogen_treatment constr
_refine_ls_matrix_type full
_refine_ls_number_parameters 293
_refine_ls_number_reflns 4913
_refine_ls_number_restraints 0
_refine_ls_restrained_S_all 1.004
_refine_ls_R_factor_all 0.0558
_refine_ls_R_factor_gt 0.0435
_refine_ls_shift/su_max 0.001
_refine_ls_shift/su_mean 0.000
_refine_ls_structure_factor_coef Fsqd
_refine_ls_weighting_details 'calc w=1/[\s^2^(Fo^2^)+(0.0540P)^2^+0.0000P] where P=(Fo^2^+2Fc^2^)/3'
_refine_ls_weighting_scheme calc
_refine_ls_wR_factor_gt 0.1084
_refine_ls_wR_factor_ref 0.1123
_reflns_number_gt 3677
_reflns_number_total 4913
_reflns_threshold_expression >2sigma(I)
_cod_data_source_file ol6b00139_si_002.cif
_cod_data_source_block shelx
_cod_depositor_comments
;
The following automatic conversions were performed:

'_symmetry_cell_setting' value 'Triclinic' changed to 'triclinic'
according to
/usr/data/users/saulius/crontab/automatic-downloads/current/ACS/lib/dictionaries/cif_core.dic
dictionary named 'cif_core.dic' version 2.4.2 from 2011-04-26.

'_exptl_absorpt_correction_type' value 'MULTI-SCAN' changed to
'multi-scan' according to
/usr/data/users/saulius/crontab/automatic-downloads/current/ACS/lib/dictionaries/cif_core.dic
dictionary named 'cif_core.dic' version 2.4.2 from 2011-04-26.

'_refine_ls_hydrogen_treatment' value 'CONSTR' changed to 'constr'
according to
/usr/data/users/saulius/crontab/automatic-downloads/current/ACS/lib/dictionaries/cif_core.dic
dictionary named 'cif_core.dic' version 2.4.2 from 2011-04-26.

Automatic conversion script
Id: cif_fix_values 4268 2015-11-12 08:31:59Z antanas 
;
_cod_original_sg_symbol_H-M P-1
_cod_database_code 1542655

loop_
_symmetry_equiv_pos_as_xyz
'x, y, z'
'-x, -y, -z'

loop_
_atom_site_label
_atom_site_type_symbol
_atom_site_fract_x
_atom_site_fract_y
_atom_site_fract_z
_atom_site_U_iso_or_equiv
_atom_site_adp_type
_atom_site_occupancy
_atom_site_symmetry_multiplicity
_atom_site_calc_flag
_atom_site_refinement_flags
O1 O 0.86570(10) 0.75262(10) 0.24306(8) 0.0241(2) Uani 1 1 d .
O2 O 0.74723(11) 0.64068(11) 0.35618(8) 0.0297(2) Uani 1 1 d .
O3 O 0.47099(11) 0.38859(11) 0.12723(8) 0.0291(2) Uani 1 1 d .
O4 O 0.17254(11) 0.42442(11) 0.06794(8) 0.0327(3) Uani 1 1 d .
N1 N 0.62773(12) 0.72522(12) 0.24201(9) 0.0213(3) Uani 1 1 d .
N2 N 0.46926(12) 0.79871(12) 0.15315(9) 0.0219(3) Uani 1 1 d .
N3 N 0.37617(12) 0.65753(12) 0.16655(9) 0.0218(3) Uani 1 1 d .
N4 N 0.37697(13) 0.39594(12) 0.27974(9) 0.0238(3) Uani 1 1 d .
C1 C 0.79115(16) 1.05767(16) 0.26843(12) 0.0284(3) Uani 1 1 d .
H1 H 0.7500 1.0416 0.3280 0.034 Uiso 1 1 calc R
C2 C 0.90130(17) 1.20166(17) 0.28165(13) 0.0340(4) Uani 1 1 d .
H2 H 0.9359 1.2836 0.3504 0.041 Uiso 1 1 calc R
C3 C 0.96056(16) 1.22566(16) 0.19482(13) 0.0318(4) Uani 1 1 d .
H3 H 1.0346 1.3245 0.2036 0.038 Uiso 1 1 calc R
C4 C 0.91213(16) 1.10610(16) 0.09539(12) 0.0293(3) Uani 1 1 d .
H4 H 0.9538 1.1225 0.0361 0.035 Uiso 1 1 calc R
C5 C 0.80231(15) 0.96151(16) 0.08190(12) 0.0255(3) Uani 1 1 d .
H5 H 0.7693 0.8794 0.0135 0.031 Uiso 1 1 calc R
C6 C 0.74108(15) 0.93724(15) 0.16822(11) 0.0215(3) Uani 1 1 d .
C7 C 0.61492(14) 0.78324(14) 0.14985(11) 0.0209(3) Uani 1 1 d .
H7 H 0.6022 0.7054 0.0782 0.025 Uiso 1 1 calc R
C8 C 0.75001(15) 0.70085(15) 0.28699(11) 0.0227(3) Uani 1 1 d .
C9 C 1.02287(14) 0.77347(15) 0.29407(11) 0.0239(3) Uani 1 1 d .
C10 C 1.02390(17) 0.62397(16) 0.29916(13) 0.0316(3) Uani 1 1 d .
H10A H 0.9741 0.5962 0.3551 0.047 Uiso 1 1 calc R
H10B H 1.1305 0.6365 0.3190 0.047 Uiso 1 1 calc R
H10C H 0.9678 0.5427 0.2266 0.047 Uiso 1 1 calc R
C11 C 1.10778(17) 0.82493(17) 0.21310(13) 0.0324(3) Uani 1 1 d .
H11A H 1.0630 0.7427 0.1404 0.049 Uiso 1 1 calc R
H11B H 1.2168 0.8485 0.2402 0.049 Uiso 1 1 calc R
H11C H 1.0984 0.9167 0.2065 0.049 Uiso 1 1 calc R
C12 C 1.08539(17) 0.89844(17) 0.40763(12) 0.0364(4) Uani 1 1 d .
H12A H 1.0771 0.9906 0.4008 0.055 Uiso 1 1 calc R
H12B H 1.1937 0.9224 0.4384 0.055 Uiso 1 1 calc R
H12C H 1.0257 0.8629 0.4569 0.055 Uiso 1 1 calc R
C13 C 0.47400(14) 0.62812(15) 0.24610(11) 0.0212(3) Uani 1 1 d .
C14 C 0.43886(14) 0.65338(15) 0.35637(11) 0.0211(3) Uani 1 1 d .
C15 C 0.45265(15) 0.78402(16) 0.43547(11) 0.0247(3) Uani 1 1 d .
H15 H 0.4983 0.8814 0.4280 0.030 Uiso 1 1 calc R
C16 C 0.39805(16) 0.77003(17) 0.52668(12) 0.0290(3) Uani 1 1 d .
H16 H 0.4068 0.8588 0.5822 0.035 Uiso 1 1 calc R
C17 C 0.33097(16) 0.62742(17) 0.53703(12) 0.0297(3) Uani 1 1 d .
H17 H 0.2934 0.6200 0.5994 0.036 Uiso 1 1 calc R
C18 C 0.31756(15) 0.49495(16) 0.45779(11) 0.0266(3) Uani 1 1 d .
H18 H 0.2717 0.3974 0.4649 0.032 Uiso 1 1 calc R
C19 C 0.37355(14) 0.51100(15) 0.36863(11) 0.0221(3) Uani 1 1 d .
C20 C 0.44071(15) 0.45471(15) 0.20707(11) 0.0229(3) Uani 1 1 d .
C21 C 0.32382(17) 0.23481(15) 0.26685(13) 0.0304(3) Uani 1 1 d .
H21A H 0.2121 0.1819 0.2337 0.046 Uiso 1 1 calc R
H21B H 0.3491 0.2256 0.3396 0.046 Uiso 1 1 calc R
H21C H 0.3745 0.1883 0.2185 0.046 Uiso 1 1 calc R
C22 C 0.25863(15) 0.55212(16) 0.07384(11) 0.0253(3) Uani 1 1 d .
C23 C 0.25524(16) 0.62844(16) -0.01088(11) 0.0272(3) Uani 1 1 d .
H23A H 0.1529 0.6275 -0.0341 0.033 Uiso 1 1 calc R
H23B H 0.2785 0.5755 -0.0771 0.033 Uiso 1 1 calc R
C24 C 0.37923(16) 0.79285(16) 0.04711(12) 0.0267(3) Uani 1 1 d .
H24A H 0.4475 0.8212 -0.0002 0.032 Uiso 1 1 calc R
H24B H 0.3312 0.8653 0.0622 0.032 Uiso 1 1 calc R

loop_
_atom_site_aniso_label
_atom_site_aniso_U_11
_atom_site_aniso_U_22
_atom_site_aniso_U_33
_atom_site_aniso_U_23
_atom_site_aniso_U_13
_atom_site_aniso_U_12
O1 0.0158(5) 0.0245(5) 0.0305(5) 0.0110(4) 0.0080(4) 0.0054(4)
O2 0.0230(5) 0.0337(6) 0.0356(6) 0.0194(5) 0.0098(4) 0.0097(4)
O3 0.0282(5) 0.0230(5) 0.0303(5) 0.0039(4) 0.0092(4) 0.0082(4)
O4 0.0224(5) 0.0237(6) 0.0369(6) 0.0084(5) 0.0029(4) -0.0028(4)
N1 0.0156(5) 0.0185(6) 0.0264(6) 0.0093(5) 0.0067(4) 0.0021(5)
N2 0.0166(6) 0.0181(6) 0.0277(6) 0.0092(5) 0.0066(5) 0.0029(5)
N3 0.0164(5) 0.0168(6) 0.0259(6) 0.0078(5) 0.0050(5) 0.0007(5)
N4 0.0209(6) 0.0157(6) 0.0276(6) 0.0068(5) 0.0054(5) 0.0013(5)
C1 0.0243(7) 0.0227(7) 0.0326(8) 0.0064(6) 0.0107(6) 0.0053(6)
C2 0.0264(8) 0.0192(7) 0.0436(9) 0.0000(6) 0.0089(7) 0.0043(6)
C3 0.0209(7) 0.0181(7) 0.0528(10) 0.0146(7) 0.0103(7) 0.0032(6)
C4 0.0221(7) 0.0283(8) 0.0392(8) 0.0192(7) 0.0104(6) 0.0065(6)
C5 0.0212(7) 0.0233(7) 0.0267(7) 0.0090(6) 0.0049(6) 0.0044(6)
C6 0.0164(6) 0.0170(7) 0.0281(7) 0.0077(6) 0.0051(5) 0.0044(5)
C7 0.0171(6) 0.0176(7) 0.0239(7) 0.0064(5) 0.0056(5) 0.0036(5)
C8 0.0192(7) 0.0175(7) 0.0255(7) 0.0060(6) 0.0063(5) 0.0027(5)
C9 0.0138(6) 0.0197(7) 0.0307(7) 0.0040(6) 0.0037(5) 0.0034(5)
C10 0.0219(7) 0.0232(8) 0.0418(9) 0.0077(7) 0.0011(6) 0.0068(6)
C11 0.0221(7) 0.0283(8) 0.0435(9) 0.0114(7) 0.0130(6) 0.0066(6)
C12 0.0260(8) 0.0296(9) 0.0376(9) -0.0033(7) 0.0026(7) 0.0080(7)
C13 0.0145(6) 0.0184(7) 0.0254(7) 0.0063(5) 0.0057(5) 0.0022(5)
C14 0.0137(6) 0.0202(7) 0.0238(7) 0.0067(5) 0.0038(5) 0.0028(5)
C15 0.0195(7) 0.0214(7) 0.0269(7) 0.0067(6) 0.0040(5) 0.0043(6)
C16 0.0270(7) 0.0298(8) 0.0260(7) 0.0045(6) 0.0070(6) 0.0114(6)
C17 0.0241(7) 0.0388(9) 0.0254(7) 0.0126(7) 0.0092(6) 0.0107(7)
C18 0.0186(7) 0.0271(8) 0.0295(7) 0.0128(6) 0.0060(6) 0.0032(6)
C19 0.0147(6) 0.0203(7) 0.0256(7) 0.0072(6) 0.0032(5) 0.0030(5)
C20 0.0155(6) 0.0185(7) 0.0267(7) 0.0048(6) 0.0024(5) 0.0021(5)
C21 0.0253(7) 0.0171(7) 0.0397(8) 0.0099(6) 0.0026(6) 0.0017(6)
C22 0.0183(7) 0.0231(7) 0.0277(7) 0.0051(6) 0.0064(5) 0.0044(6)
C23 0.0215(7) 0.0287(8) 0.0251(7) 0.0073(6) 0.0034(6) 0.0066(6)
C24 0.0215(7) 0.0267(8) 0.0306(7) 0.0126(6) 0.0065(6) 0.0073(6)

loop_
_atom_type_symbol
_atom_type_description
_atom_type_scat_dispersion_real
_atom_type_scat_dispersion_imag
_atom_type_scat_source
C C 0.0033 0.0016 'International Tables Vol C Tables 4.2.6.8 and 6.1.1.4'
H H 0.0000 0.0000 'International Tables Vol C Tables 4.2.6.8 and 6.1.1.4'
N N 0.0061 0.0033 'International Tables Vol C Tables 4.2.6.8 and 6.1.1.4'
O O 0.0106 0.0060 'International Tables Vol C Tables 4.2.6.8 and 6.1.1.4'

loop_
_geom_angle_atom_site_label_1
_geom_angle_atom_site_label_2
_geom_angle_atom_site_label_3
_geom_angle
C8 O1 C9 121.20(11)
C8 N1 C13 117.60(11)
C8 N1 C7 126.19(11)
C13 N1 C7 110.53(10)
N3 N2 C7 101.89(9)
N3 N2 C24 104.06(10)
C7 N2 C24 115.48(10)
C22 N3 N2 114.65(10)
C22 N3 C13 127.81(11)
N2 N3 C13 108.02(9)
C20 N4 C19 111.45(11)
C20 N4 C21 122.97(12)
C19 N4 C21 125.55(11)
C6 C1 C2 120.11(13)
C6 C1 H1 119.9
C2 C1 H1 119.9
C3 C2 C1 120.06(14)
C3 C2 H2 120.0
C1 C2 H2 120.0
C4 C3 C2 120.06(13)
C4 C3 H3 120.0
C2 C3 H3 120.0
C3 C4 C5 120.09(13)
C3 C4 H4 120.0
C5 C4 H4 120.0
C6 C5 C4 120.11(13)
C6 C5 H5 119.9
C4 C5 H5 119.9
C5 C6 C1 119.57(12)
C5 C6 C7 119.43(12)
C1 C6 C7 120.92(12)
N1 C7 N2 98.04(9)
N1 C7 C6 115.33(11)
N2 C7 C6 109.40(10)
N1 C7 H7 111.1
N2 C7 H7 111.1
C6 C7 H7 111.1
O2 C8 O1 127.31(13)
O2 C8 N1 122.56(12)
O1 C8 N1 110.14(12)
O1 C9 C10 111.54(10)
O1 C9 C11 101.37(11)
C10 C9 C11 110.84(12)
O1 C9 C12 108.59(11)
C10 C9 C12 112.37(12)
C11 C9 C12 111.61(12)
C9 C10 H10A 109.5
C9 C10 H10B 109.5
H10A C10 H10B 109.5
C9 C10 H10C 109.5
H10A C10 H10C 109.5
H10B C10 H10C 109.5
C9 C11 H11A 109.5
C9 C11 H11B 109.5
H11A C11 H11B 109.5
C9 C11 H11C 109.5
H11A C11 H11C 109.5
H11B C11 H11C 109.5
C9 C12 H12A 109.5
C9 C12 H12B 109.5
H12A C12 H12B 109.5
C9 C12 H12C 109.5
H12A C12 H12C 109.5
H12B C12 H12C 109.5
N3 C13 N1 100.72(10)
N3 C13 C14 112.93(11)
N1 C13 C14 118.49(10)
N3 C13 C20 110.75(10)
N1 C13 C20 111.91(11)
C14 C13 C20 102.31(10)
C15 C14 C19 120.47(12)
C15 C14 C13 131.36(12)
C19 C14 C13 108.04(11)
C14 C15 C16 118.47(13)
C14 C15 H15 120.8
C16 C15 H15 120.8
C17 C16 C15 120.52(13)
C17 C16 H16 119.7
C15 C16 H16 119.7
C16 C17 C18 121.35(13)
C16 C17 H17 119.3
C18 C17 H17 119.3
C19 C18 C17 117.39(13)
C19 C18 H18 121.3
C17 C18 H18 121.3
C18 C19 C14 121.78(12)
C18 C19 N4 128.09(12)
C14 C19 N4 110.13(11)
O3 C20 N4 127.53(13)
O3 C20 C13 125.04(12)
N4 C20 C13 107.40(11)
N4 C21 H21A 109.5
N4 C21 H21B 109.5
H21A C21 H21B 109.5
N4 C21 H21C 109.5
H21A C21 H21C 109.5
H21B C21 H21C 109.5
O4 C22 N3 124.01(13)
O4 C22 C23 128.76(13)
N3 C22 C23 107.16(11)
C22 C23 C24 105.18(11)
C22 C23 H23A 110.7
C24 C23 H23A 110.7
C22 C23 H23B 110.7
C24 C23 H23B 110.7
H23A C23 H23B 108.8
N2 C24 C23 107.07(11)
N2 C24 H24A 110.3
C23 C24 H24A 110.3
N2 C24 H24B 110.3
C23 C24 H24B 110.3
H24A C24 H24B 108.6

loop_
_geom_bond_atom_site_label_1
_geom_bond_atom_site_label_2
_geom_bond_distance
O1 C8 1.3375(15)
O1 C9 1.4835(16)
O2 C8 1.2092(16)
O3 C20 1.2147(16)
O4 C22 1.2182(17)
N1 C8 1.3748(18)
N1 C13 1.4725(16)
N1 C7 1.4750(17)
N2 N3 1.4454(15)
N2 C7 1.4843(17)
N2 C24 1.4934(18)
N3 C22 1.3766(17)
N3 C13 1.4602(17)
N4 C20 1.3552(17)
N4 C19 1.4130(17)
N4 C21 1.4537(18)
C1 C6 1.3901(19)
C1 C2 1.391(2)
C1 H1 0.9500
C2 C3 1.383(2)
C2 H2 0.9500
C3 C4 1.381(2)
C3 H3 0.9500
C4 C5 1.3929(19)
C4 H4 0.9500
C5 C6 1.3870(19)
C5 H5 0.9500
C6 C7 1.5053(18)
C7 H7 1.0000
C9 C10 1.518(2)
C9 C11 1.5183(19)
C9 C12 1.5186(19)
C10 H10A 0.9800
C10 H10B 0.9800
C10 H10C 0.9800
C11 H11A 0.9800
C11 H11B 0.9800
C11 H11C 0.9800
C12 H12A 0.9800
C12 H12B 0.9800
C12 H12C 0.9800
C13 C14 1.5053(18)
C13 C20 1.562(2)
C14 C15 1.3783(19)
C14 C19 1.3959(19)
C15 C16 1.3936(19)
C15 H15 0.9500
C16 C17 1.389(2)
C16 H16 0.9500
C17 C18 1.394(2)
C17 H17 0.9500
C18 C19 1.3789(19)
C18 H18 0.9500
C21 H21A 0.9800
C21 H21B 0.9800
C21 H21C 0.9800
C22 C23 1.504(2)
C23 C24 1.529(2)
C23 H23A 0.9900
C23 H23B 0.9900
C24 H24A 0.9900
C24 H24B 0.9900

loop_
_geom_torsion_atom_site_label_1
_geom_torsion_atom_site_label_2
_geom_torsion_atom_site_label_3
_geom_torsion_atom_site_label_4
_geom_torsion
C7 N2 N3 C22 -107.72(12)
C24 N2 N3 C22 12.67(14)
C7 N2 N3 C13 41.45(12)
C24 N2 N3 C13 161.84(10)
C6 C1 C2 C3 0.4(2)
C1 C2 C3 C4 -1.0(2)
C2 C3 C4 C5 0.7(2)
C3 C4 C5 C6 0.1(2)
C4 C5 C6 C1 -0.6(2)
C4 C5 C6 C7 175.93(13)
C2 C1 C6 C5 0.3(2)
C2 C1 C6 C7 -176.15(13)
C8 N1 C7 N2 -173.73(11)
C13 N1 C7 N2 33.76(12)
C8 N1 C7 C6 -57.75(17)
C13 N1 C7 C6 149.74(11)
N3 N2 C7 N1 -43.70(11)
C24 N2 C7 N1 -155.75(10)
N3 N2 C7 C6 -164.23(10)
C24 N2 C7 C6 83.73(13)
C5 C6 C7 N1 138.91(13)
C1 C6 C7 N1 -44.58(17)
C5 C6 C7 N2 -111.78(13)
C1 C6 C7 N2 64.73(16)
C9 O1 C8 O2 -14.1(2)
C9 O1 C8 N1 165.88(10)
C13 N1 C8 O2 -22.70(19)
C7 N1 C8 O2 -173.50(12)
C13 N1 C8 O1 157.31(10)
C7 N1 C8 O1 6.51(18)
C8 O1 C9 C10 59.37(15)
C8 O1 C9 C11 177.36(11)
C8 O1 C9 C12 -64.99(15)
C22 N3 C13 N1 124.38(13)
N2 N3 C13 N1 -19.49(12)
C22 N3 C13 C14 -108.23(14)
N2 N3 C13 C14 107.90(11)
C22 N3 C13 C20 5.84(17)
N2 N3 C13 C20 -138.03(10)
C8 N1 C13 N3 -165.09(11)
C7 N1 C13 N3 -9.94(13)
C8 N1 C13 C14 71.28(16)
C7 N1 C13 C14 -133.58(12)
C8 N1 C13 C20 -47.39(15)
C7 N1 C13 C20 107.75(12)
N3 C13 C14 C15 -64.61(18)
N1 C13 C14 C15 52.7(2)
C20 C13 C14 C15 176.31(14)
N3 C13 C14 C19 111.24(12)
N1 C13 C14 C19 -131.41(12)
C20 C13 C14 C19 -7.85(13)
C19 C14 C15 C16 -0.9(2)
C13 C14 C15 C16 174.52(13)
C14 C15 C16 C17 -0.2(2)
C15 C16 C17 C18 0.6(2)
C16 C17 C18 C19 0.0(2)
C17 C18 C19 C14 -1.1(2)
C17 C18 C19 N4 178.27(13)
C15 C14 C19 C18 1.6(2)
C13 C14 C19 C18 -174.80(12)
C15 C14 C19 N4 -177.89(12)
C13 C14 C19 N4 5.72(14)
C20 N4 C19 C18 179.94(13)
C21 N4 C19 C18 -1.7(2)
C20 N4 C19 C14 -0.62(15)
C21 N4 C19 C14 177.78(12)
C19 N4 C20 O3 173.87(13)
C21 N4 C20 O3 -4.6(2)
C19 N4 C20 C13 -4.56(14)
C21 N4 C20 C13 177.00(12)
N3 C13 C20 O3 68.43(16)
N1 C13 C20 O3 -43.09(18)
C14 C13 C20 O3 -170.96(13)
N3 C13 C20 N4 -113.10(12)
N1 C13 C20 N4 135.39(11)
C14 C13 C20 N4 7.51(13)
N2 N3 C22 O4 176.75(12)
C13 N3 C22 O4 34.8(2)
N2 N3 C22 C23 -6.11(15)
C13 N3 C22 C23 -148.01(12)
O4 C22 C23 C24 173.92(14)
N3 C22 C23 C24 -3.05(15)
N3 N2 C24 C23 -13.64(13)
C7 N2 C24 C23 97.13(12)
C22 C23 C24 N2 10.52(14)
